data_7132680
loop_
_publ_author_name
'Aghaie, Kimia'
'Amiri, Kamran'
'Rezaei-Gohar, Mohammad'
'Rominger, Frank'
'Dar'in, Dmitry'
'Sapegin, Alexander'
'Balalaie, Saeed'

_publ_section_title
;
 Transition-metal-free intramolecular double hydrofunctionalization of
 alkyne to access 6/7/5-fused heterocyclic skeletons.
;
_journal_issue 19
_journal_name_full 'Chemical communications (Cambridge, England)'
_journal_page_first 2661
_journal_page_last 2664
_journal_paper_doi 10.1039/d3cc05724k
_journal_volume 60
_journal_year 2024
_chemical_formula_sum 'C23 H18 Br N3 O'
_chemical_formula_weight 432.31
_space_group_crystal_system monoclinic
_space_group_IT_number 14
_space_group_name_Hall '-P 2yn'
_space_group_name_H-M_alt 'P 1 21/n 1'
_atom_sites_solution_hydrogens geom
_audit_creation_method SHELXL-2018/3
_audit_update_record
;
2023-08-30 deposited with the CCDC.	2024-02-02 downloaded from the CCDC.
;
_cell_angle_alpha 90
_cell_angle_beta 99.6334(18)
_cell_angle_gamma 90
_cell_formula_units_Z 4
_cell_length_a 9.9612(7)
_cell_length_b 15.0034(9)
_cell_length_c 13.3232(9)
_cell_measurement_reflns_used 3726
_cell_measurement_temperature 200(2)
_cell_measurement_theta_max 23.70
_cell_measurement_theta_min 2.37
_cell_volume 1963.1(2)
_computing_cell_refinement 'Bruker SAINT'
_computing_data_collection 'Bruker APEX2'
_computing_data_reduction 'Bruker SAINT'
_computing_molecular_graphics 'Bruker SHELXTL'
_computing_publication_material 'Bruker SHELXTL'
_computing_structure_refinement 'SHELXL-2018/3 (Sheldrick, 2018)'
_computing_structure_solution 'SHELXT-2018/2 (Sheldrick 2015)'
_diffrn_ambient_temperature 200(2)
_diffrn_measured_fraction_theta_full 0.999
_diffrn_measured_fraction_theta_max 0.999
_diffrn_measurement_device_type 'Bruker APEX-II Quazar area detector'
_diffrn_measurement_method '\f and \w scans'
_diffrn_radiation_type MoK\a
_diffrn_radiation_wavelength 0.71073
_diffrn_reflns_av_R_equivalents 0.0555
_diffrn_reflns_av_unetI/netI 0.0489
_diffrn_reflns_Laue_measured_fraction_full 0.999
_diffrn_reflns_Laue_measured_fraction_max 0.999
_diffrn_reflns_limit_h_max 12
_diffrn_reflns_limit_h_min -12
_diffrn_reflns_limit_k_max 18
_diffrn_reflns_limit_k_min -18
_diffrn_reflns_limit_l_max 16
_diffrn_reflns_limit_l_min -16
_diffrn_reflns_number 19708
_diffrn_reflns_point_group_measured_fraction_full 0.999
_diffrn_reflns_point_group_measured_fraction_max 0.999
_diffrn_reflns_theta_full 25.242
_diffrn_reflns_theta_max 26.020
_diffrn_reflns_theta_min 2.061
_diffrn_source 'ImuS microsource'
_exptl_absorpt_coefficient_mu 2.112
_exptl_absorpt_correction_T_max 0.8496
_exptl_absorpt_correction_T_min 0.7732
_exptl_absorpt_correction_type multi-scan
_exptl_absorpt_process_details
;
Sheldrick, G. M. (2008). <i>SADABS</i>. University of G\"ottingen, Germany.
;
_exptl_crystal_colour colourless
_exptl_crystal_density_diffrn 1.463
_exptl_crystal_description prism
_exptl_crystal_F_000 880
_exptl_crystal_size_max 0.141
_exptl_crystal_size_mid 0.127
_exptl_crystal_size_min 0.091
_refine_diff_density_max 0.314
_refine_diff_density_min -0.432
_refine_diff_density_rms 0.060
_refine_ls_extinction_method none
_refine_ls_goodness_of_fit_ref 1.029
_refine_ls_hydrogen_treatment constr
_refine_ls_matrix_type full
_refine_ls_number_parameters 254
_refine_ls_number_reflns 3870
_refine_ls_number_restraints 0
_refine_ls_restrained_S_all 1.029
_refine_ls_R_factor_all 0.0839
_refine_ls_R_factor_gt 0.0421
_refine_ls_shift/su_max 0.002
_refine_ls_shift/su_mean 0.000
_refine_ls_structure_factor_coef Fsqd
_refine_ls_weighting_details 'w=1/[\s^2^(Fo^2^)+(0.0363P)^2^+1.6306P] where P=(Fo^2^+2Fc^2^)/3'
_refine_ls_weighting_scheme calc
_refine_ls_wR_factor_gt 0.0887
_refine_ls_wR_factor_ref 0.1034
_reflns_Friedel_coverage 0.000
_reflns_number_gt 2502
_reflns_number_total 3870
_reflns_threshold_expression 'I > 2\s(I)'
_cod_data_source_file d3cc05724k2.cif
_cod_data_source_block sba189
_cod_depositor_comments 'Adding full bibliography for 7132679--7132680.cif.'
_cod_original_sg_symbol_H-M 'P 21/n'
_cod_database_code 7132680
_shelx_shelxl_version_number 2018/3
_shelx_space_group_comment
; 
The symmetry employed for this shelxl refinement is uniquely defined 
by the following loop, which should always be used as a source of 
symmetry information in preference to the above space-group names. 
They are only intended as comments. 
;
_shelx_estimated_absorpt_t_min 0.755
_shelx_estimated_absorpt_t_max 0.831

loop_
_space_group_symop_operation_xyz
'x, y, z'
'-x+1/2, y+1/2, -z+1/2'
'-x, -y, -z'
'x-1/2, -y-1/2, z-1/2'

loop_
_atom_site_label
_atom_site_type_symbol
_atom_site_fract_x
_atom_site_fract_y
_atom_site_fract_z
_atom_site_U_iso_or_equiv
_atom_site_adp_type
_atom_site_occupancy
_atom_site_site_symmetry_order
_atom_site_calc_flag
_atom_site_refinement_flags_posn
_atom_site_refinement_flags_adp
_atom_site_refinement_flags_occupancy
_atom_site_disorder_assembly
_atom_site_disorder_group
Br1 Br 0.45120(4) 0.50015(3) 0.18176(3) 0.06095(16) Uani 1 1 d . . . . .
N1 N 0.4394(2) 0.31704(16) 0.31481(19) 0.0300(6) Uani 1 1 d . . . . .
C2 C 0.5689(3) 0.35075(19) 0.3440(2) 0.0250(7) Uani 1 1 d . . . . .
C3 C 0.6648(3) 0.28731(18) 0.3387(2) 0.0244(6) Uani 1 1 d . . . . .
N4 N 0.8072(2) 0.29024(15) 0.35783(18) 0.0260(6) Uani 1 1 d . . . . .
C5 C 0.8246(4) 0.2153(2) 0.5192(3) 0.0512(10) Uani 1 1 d . . . . .
H5A H 0.730770 0.199996 0.504682 0.061 Uiso 1 1 calc R U . . .
H5B H 0.878193 0.197471 0.581745 0.061 Uiso 1 1 calc R U . . .
C6 C 0.8806(3) 0.2615(2) 0.4522(2) 0.0330(7) Uani 1 1 d . . . . .
C7 C 1.0225(3) 0.2959(3) 0.4717(3) 0.0492(10) Uani 1 1 d . . . . .
H7A H 1.020788 0.360313 0.487417 0.059 Uiso 1 1 calc R U . . .
H7B H 1.073618 0.265271 0.532038 0.059 Uiso 1 1 calc R U . . .
O8 O 1.0918(2) 0.28320(14) 0.38778(18) 0.0401(6) Uani 1 1 d . . . . .
C11 C 1.0211(3) 0.31682(19) 0.2981(2) 0.0288(7) Uani 1 1 d . . . . .
C12 C 0.8790(3) 0.31988(18) 0.2811(2) 0.0240(6) Uani 1 1 d . . . . .
C13 C 0.8112(3) 0.3502(2) 0.1880(2) 0.0310(7) Uani 1 1 d . . . . .
H13 H 0.714529 0.352570 0.175702 0.037 Uiso 1 1 calc R U . . .
C14 C 0.8832(3) 0.3775(2) 0.1119(2) 0.0379(8) Uani 1 1 d . . . . .
C15 C 1.0230(4) 0.3742(2) 0.1313(3) 0.0431(9) Uani 1 1 d . . . . .
H15 H 1.072892 0.392536 0.080027 0.052 Uiso 1 1 calc R U . . .
C16 C 1.0919(3) 0.3448(2) 0.2232(3) 0.0386(8) Uani 1 1 d . . . . .
H16 H 1.188627 0.343829 0.235304 0.046 Uiso 1 1 calc R U . . .
C18 C 0.8052(4) 0.4121(3) 0.0122(3) 0.0628(12) Uani 1 1 d . . . . .
H18A H 0.869263 0.427361 -0.033477 0.094 Uiso 1 1 calc R U . . .
H18B H 0.753656 0.465357 0.025103 0.094 Uiso 1 1 calc R U . . .
H18C H 0.742198 0.366090 -0.019465 0.094 Uiso 1 1 calc R U . . .
C21 C 0.5443(3) 0.5167(2) 0.3167(2) 0.0330(8) Uani 1 1 d . . . . .
C22 C 0.5936(3) 0.44431(18) 0.3768(2) 0.0260(7) Uani 1 1 d . . . . .
C23 C 0.6686(3) 0.4628(2) 0.4723(3) 0.0351(8) Uani 1 1 d . . . . .
H23 H 0.705996 0.414868 0.514580 0.042 Uiso 1 1 calc R U . . .
C24 C 0.6899(3) 0.5492(2) 0.5069(3) 0.0431(9) Uani 1 1 d . . . . .
H24 H 0.741916 0.560108 0.572240 0.052 Uiso 1 1 calc R U . . .
C25 C 0.6366(3) 0.6193(2) 0.4475(3) 0.0412(8) Uani 1 1 d . . . . .
H25 H 0.649338 0.678584 0.472347 0.049 Uiso 1 1 calc R U . . .
C26 C 0.5641(3) 0.6037(2) 0.3514(3) 0.0390(8) Uani 1 1 d . . . . .
H26 H 0.528161 0.652071 0.309319 0.047 Uiso 1 1 calc R U . . .
N31 N 0.5949(2) 0.21075(15) 0.30261(18) 0.0260(6) Uani 1 1 d . . . . .
C32 C 0.4573(3) 0.2324(2) 0.2907(2) 0.0286(7) Uani 1 1 d . . . . .
C33 C 0.3616(3) 0.1652(2) 0.2565(2) 0.0390(8) Uani 1 1 d . . . . .
H33 H 0.266815 0.176804 0.250037 0.047 Uiso 1 1 calc R U . . .
C34 C 0.4063(4) 0.0842(2) 0.2329(3) 0.0437(9) Uani 1 1 d . . . . .
H34 H 0.342141 0.038670 0.210018 0.052 Uiso 1 1 calc R U . . .
C35 C 0.5470(4) 0.0660(2) 0.2419(3) 0.0431(9) Uani 1 1 d . . . . .
H35 H 0.576233 0.009374 0.222088 0.052 Uiso 1 1 calc R U . . .
C36 C 0.6401(3) 0.1283(2) 0.2782(2) 0.0364(8) Uani 1 1 d . . . . .
H36 H 0.734743 0.115438 0.286709 0.044 Uiso 1 1 calc R U . . .

loop_
_atom_site_aniso_label
_atom_site_aniso_U_11
_atom_site_aniso_U_22
_atom_site_aniso_U_33
_atom_site_aniso_U_23
_atom_site_aniso_U_13
_atom_site_aniso_U_12
Br1 0.0716(3) 0.0528(3) 0.0487(2) 0.0104(2) -0.01834(19) 0.0021(2)
N1 0.0224(13) 0.0278(14) 0.0392(15) -0.0020(12) 0.0033(11) -0.0030(11)
C2 0.0228(16) 0.0238(16) 0.0287(16) -0.0007(13) 0.0049(12) -0.0015(12)
C3 0.0228(15) 0.0232(16) 0.0272(16) 0.0016(13) 0.0044(12) -0.0025(12)
N4 0.0211(13) 0.0262(13) 0.0310(14) 0.0054(11) 0.0050(11) 0.0008(10)
C5 0.053(2) 0.061(2) 0.037(2) 0.0161(19) -0.0012(17) 0.0008(19)
C6 0.0332(18) 0.0343(18) 0.0297(17) 0.0055(15) -0.0004(14) 0.0070(14)
C7 0.040(2) 0.061(3) 0.042(2) 0.0073(18) -0.0055(17) 0.0013(18)
O8 0.0226(11) 0.0446(14) 0.0514(15) 0.0054(12) 0.0008(10) 0.0068(10)
C11 0.0243(16) 0.0196(15) 0.0416(19) -0.0027(14) 0.0031(14) 0.0008(12)
C12 0.0247(15) 0.0174(14) 0.0300(16) -0.0021(13) 0.0046(13) -0.0004(12)
C13 0.0281(17) 0.0326(18) 0.0317(17) -0.0026(14) 0.0031(14) -0.0038(13)
C14 0.047(2) 0.0364(19) 0.0314(18) -0.0039(15) 0.0103(16) -0.0066(16)
C15 0.049(2) 0.038(2) 0.049(2) -0.0023(18) 0.0312(18) -0.0035(17)
C16 0.0279(18) 0.0289(18) 0.063(2) -0.0058(17) 0.0209(17) -0.0011(14)
C18 0.076(3) 0.075(3) 0.037(2) 0.013(2) 0.010(2) -0.012(2)
C21 0.0281(16) 0.0320(19) 0.0380(18) 0.0011(15) 0.0033(13) 0.0000(14)
C22 0.0206(15) 0.0202(16) 0.0375(18) -0.0023(14) 0.0057(13) -0.0018(12)
C23 0.0350(18) 0.0263(16) 0.044(2) 0.0008(16) 0.0053(15) -0.0047(14)
C24 0.048(2) 0.035(2) 0.045(2) -0.0047(17) 0.0023(17) -0.0082(17)
C25 0.047(2) 0.0234(17) 0.056(2) -0.0070(17) 0.0175(18) -0.0066(15)
C26 0.037(2) 0.0235(18) 0.058(2) 0.0090(16) 0.0134(17) 0.0008(14)
N31 0.0254(13) 0.0232(13) 0.0292(14) 0.0007(11) 0.0044(11) 0.0000(11)
C32 0.0269(16) 0.0286(17) 0.0300(17) 0.0007(14) 0.0042(13) -0.0012(13)
C33 0.0360(19) 0.0312(19) 0.046(2) 0.0008(16) -0.0031(16) -0.0084(15)
C34 0.054(2) 0.0292(19) 0.043(2) -0.0009(16) -0.0068(17) -0.0123(16)
C35 0.061(2) 0.0207(17) 0.047(2) -0.0058(16) 0.0065(18) -0.0013(16)
C36 0.045(2) 0.0239(17) 0.041(2) 0.0007(15) 0.0074(16) 0.0056(15)

loop_
_atom_type_symbol
_atom_type_description
_atom_type_scat_dispersion_real
_atom_type_scat_dispersion_imag
_atom_type_scat_source
C C 0.0033 0.0016 'International Tables Vol C Tables 4.2.6.8 and 6.1.1.4'
H H 0.0000 0.0000 'International Tables Vol C Tables 4.2.6.8 and 6.1.1.4'
N N 0.0061 0.0033 'International Tables Vol C Tables 4.2.6.8 and 6.1.1.4'
O O 0.0106 0.0060 'International Tables Vol C Tables 4.2.6.8 and 6.1.1.4'
Br Br -0.2901 2.4595 'International Tables Vol C Tables 4.2.6.8 and 6.1.1.4'

loop_
_geom_angle_atom_site_label_1
_geom_angle_atom_site_label_2
_geom_angle_atom_site_label_3
_geom_angle
_geom_angle_site_symmetry_1
_geom_angle_site_symmetry_3
_geom_angle_publ_flag
C32 N1 C2 105.2(2) . . ?
C3 C2 N1 111.1(2) . . ?
C3 C2 C22 126.7(2) . . ?
N1 C2 C22 122.2(2) . . ?
C2 C3 N31 106.4(2) . . ?
C2 C3 N4 132.0(3) . . ?
N31 C3 N4 121.6(2) . . ?
C3 N4 C6 120.7(2) . . ?
C3 N4 C12 119.9(2) . . ?
C6 N4 C12 119.4(2) . . ?
C6 C5 H5A 120.0 . . ?
C6 C5 H5B 120.0 . . ?
H5A C5 H5B 120.0 . . ?
C5 C6 N4 123.1(3) . . ?
C5 C6 C7 124.0(3) . . ?
N4 C6 C7 112.7(3) . . ?
O8 C7 C6 112.9(3) . . ?
O8 C7 H7A 109.0 . . ?
C6 C7 H7A 109.0 . . ?
O8 C7 H7B 109.0 . . ?
C6 C7 H7B 109.0 . . ?
H7A C7 H7B 107.8 . . ?
C11 O8 C7 112.8(2) . . ?
O8 C11 C16 119.3(3) . . ?
O8 C11 C12 120.7(3) . . ?
C16 C11 C12 120.0(3) . . ?
C13 C12 C11 119.0(3) . . ?
C13 C12 N4 121.4(3) . . ?
C11 C12 N4 119.6(3) . . ?
C12 C13 C14 120.9(3) . . ?
C12 C13 H13 119.6 . . ?
C14 C13 H13 119.6 . . ?
C15 C14 C13 118.7(3) . . ?
C15 C14 C18 122.1(3) . . ?
C13 C14 C18 119.1(3) . . ?
C16 C15 C14 121.2(3) . . ?
C16 C15 H15 119.4 . . ?
C14 C15 H15 119.4 . . ?
C15 C16 C11 120.2(3) . . ?
C15 C16 H16 119.9 . . ?
C11 C16 H16 119.9 . . ?
C14 C18 H18A 109.5 . . ?
C14 C18 H18B 109.5 . . ?
H18A C18 H18B 109.5 . . ?
C14 C18 H18C 109.5 . . ?
H18A C18 H18C 109.5 . . ?
H18B C18 H18C 109.5 . . ?
C26 C21 C22 121.8(3) . . ?
C26 C21 Br1 117.3(2) . . ?
C22 C21 Br1 120.9(2) . . ?
C21 C22 C23 117.1(3) . . ?
C21 C22 C2 123.2(3) . . ?
C23 C22 C2 119.8(3) . . ?
C24 C23 C22 121.4(3) . . ?
C24 C23 H23 119.3 . . ?
C22 C23 H23 119.3 . . ?
C25 C24 C23 120.4(3) . . ?
C25 C24 H24 119.8 . . ?
C23 C24 H24 119.8 . . ?
C24 C25 C26 119.8(3) . . ?
C24 C25 H25 120.1 . . ?
C26 C25 H25 120.1 . . ?
C25 C26 C21 119.4(3) . . ?
C25 C26 H26 120.3 . . ?
C21 C26 H26 120.3 . . ?
C36 N31 C3 131.5(3) . . ?
C36 N31 C32 122.6(2) . . ?
C3 N31 C32 105.9(2) . . ?
N1 C32 N31 111.4(2) . . ?
N1 C32 C33 130.6(3) . . ?
N31 C32 C33 118.0(3) . . ?
C34 C33 C32 119.2(3) . . ?
C34 C33 H33 120.4 . . ?
C32 C33 H33 120.4 . . ?
C33 C34 C35 121.0(3) . . ?
C33 C34 H34 119.5 . . ?
C35 C34 H34 119.5 . . ?
C36 C35 C34 120.7(3) . . ?
C36 C35 H35 119.7 . . ?
C34 C35 H35 119.7 . . ?
C35 C36 N31 118.4(3) . . ?
C35 C36 H36 120.8 . . ?
N31 C36 H36 120.8 . . ?

loop_
_geom_bond_atom_site_label_1
_geom_bond_atom_site_label_2
_geom_bond_distance
_geom_bond_site_symmetry_2
_geom_bond_publ_flag
Br1 C21 1.897(3) . ?
N1 C32 1.329(4) . ?
N1 C2 1.380(3) . ?
C2 C3 1.358(4) . ?
C2 C22 1.478(4) . ?
C3 N31 1.387(3) . ?
C3 N4 1.399(3) . ?
N4 C6 1.411(4) . ?
N4 C12 1.413(4) . ?
C5 C6 1.325(4) . ?
C5 H5A 0.9500 . ?
C5 H5B 0.9500 . ?
C6 C7 1.486(4) . ?
C7 O8 1.421(4) . ?
C7 H7A 0.9900 . ?
C7 H7B 0.9900 . ?
O8 C11 1.377(4) . ?
C11 C16 1.380(4) . ?
C11 C12 1.397(4) . ?
C12 C13 1.387(4) . ?
C13 C14 1.396(4) . ?
C13 H13 0.9500 . ?
C14 C15 1.374(5) . ?
C14 C18 1.514(5) . ?
C15 C16 1.372(5) . ?
C15 H15 0.9500 . ?
C16 H16 0.9500 . ?
C18 H18A 0.9800 . ?
C18 H18B 0.9800 . ?
C18 H18C 0.9800 . ?
C21 C26 1.387(4) . ?
C21 C22 1.389(4) . ?
C22 C23 1.391(4) . ?
C23 C24 1.381(4) . ?
C23 H23 0.9500 . ?
C24 C25 1.369(5) . ?
C24 H24 0.9500 . ?
C25 C26 1.381(5) . ?
C25 H25 0.9500 . ?
C26 H26 0.9500 . ?
N31 C36 1.374(4) . ?
N31 C32 1.392(4) . ?
C32 C33 1.410(4) . ?
C33 C34 1.349(4) . ?
C33 H33 0.9500 . ?
C34 C35 1.413(5) . ?
C34 H34 0.9500 . ?
C35 C36 1.348(4) . ?
C35 H35 0.9500 . ?
C36 H36 0.9500 . ?

loop_
_geom_torsion_atom_site_label_1
_geom_torsion_atom_site_label_2
_geom_torsion_atom_site_label_3
_geom_torsion_atom_site_label_4
_geom_torsion
_geom_torsion_site_symmetry_1
_geom_torsion_site_symmetry_2
_geom_torsion_site_symmetry_3
_geom_torsion_site_symmetry_4
_geom_torsion_publ_flag
C32 N1 C2 C3 -0.6(3) . . . . ?
C32 N1 C2 C22 179.8(3) . . . . ?
N1 C2 C3 N31 1.4(3) . . . . ?
C22 C2 C3 N31 -179.0(3) . . . . ?
N1 C2 C3 N4 178.1(3) . . . . ?
C22 C2 C3 N4 -2.3(5) . . . . ?
C2 C3 N4 C6 98.1(4) . . . . ?
N31 C3 N4 C6 -85.6(3) . . . . ?
C2 C3 N4 C12 -83.7(4) . . . . ?
N31 C3 N4 C12 92.6(3) . . . . ?
C3 N4 C6 C5 13.4(5) . . . . ?
C12 N4 C6 C5 -164.9(3) . . . . ?
C3 N4 C6 C7 -161.3(3) . . . . ?
C12 N4 C6 C7 20.4(4) . . . . ?
C5 C6 C7 O8 136.8(3) . . . . ?
N4 C6 C7 O8 -48.6(4) . . . . ?
C6 C7 O8 C11 53.2(4) . . . . ?
C7 O8 C11 C16 152.3(3) . . . . ?
C7 O8 C11 C12 -29.9(4) . . . . ?
O8 C11 C12 C13 -177.0(3) . . . . ?
C16 C11 C12 C13 0.8(4) . . . . ?
O8 C11 C12 N4 1.6(4) . . . . ?
C16 C11 C12 N4 179.4(3) . . . . ?
C3 N4 C12 C13 2.9(4) . . . . ?
C6 N4 C12 C13 -178.8(3) . . . . ?
C3 N4 C12 C11 -175.6(3) . . . . ?
C6 N4 C12 C11 2.7(4) . . . . ?
C11 C12 C13 C14 0.0(4) . . . . ?
N4 C12 C13 C14 -178.5(3) . . . . ?
C12 C13 C14 C15 -0.4(5) . . . . ?
C12 C13 C14 C18 -178.6(3) . . . . ?
C13 C14 C15 C16 0.0(5) . . . . ?
C18 C14 C15 C16 178.2(3) . . . . ?
C14 C15 C16 C11 0.8(5) . . . . ?
O8 C11 C16 C15 176.6(3) . . . . ?
C12 C11 C16 C15 -1.2(5) . . . . ?
C26 C21 C22 C23 -2.4(4) . . . . ?
Br1 C21 C22 C23 175.7(2) . . . . ?
C26 C21 C22 C2 177.2(3) . . . . ?
Br1 C21 C22 C2 -4.7(4) . . . . ?
C3 C2 C22 C21 123.9(3) . . . . ?
N1 C2 C22 C21 -56.5(4) . . . . ?
C3 C2 C22 C23 -56.5(4) . . . . ?
N1 C2 C22 C23 123.1(3) . . . . ?
C21 C22 C23 C24 1.7(4) . . . . ?
C2 C22 C23 C24 -177.8(3) . . . . ?
C22 C23 C24 C25 0.3(5) . . . . ?
C23 C24 C25 C26 -1.8(5) . . . . ?
C24 C25 C26 C21 1.1(5) . . . . ?
C22 C21 C26 C25 1.1(5) . . . . ?
Br1 C21 C26 C25 -177.2(2) . . . . ?
C2 C3 N31 C36 176.6(3) . . . . ?
N4 C3 N31 C36 -0.5(5) . . . . ?
C2 C3 N31 C32 -1.7(3) . . . . ?
N4 C3 N31 C32 -178.8(2) . . . . ?
C2 N1 C32 N31 -0.6(3) . . . . ?
C2 N1 C32 C33 179.5(3) . . . . ?
C36 N31 C32 N1 -177.0(3) . . . . ?
C3 N31 C32 N1 1.4(3) . . . . ?
C36 N31 C32 C33 2.9(4) . . . . ?
C3 N31 C32 C33 -178.6(3) . . . . ?
N1 C32 C33 C34 177.4(3) . . . . ?
N31 C32 C33 C34 -2.6(5) . . . . ?
C32 C33 C34 C35 -0.2(5) . . . . ?
C33 C34 C35 C36 2.8(5) . . . . ?
C34 C35 C36 N31 -2.4(5) . . . . ?
C3 N31 C36 C35 -178.4(3) . . . . ?
C32 N31 C36 C35 -0.4(4) . . . . ?
